data_7239103
loop_
_publ_author_name
'Duan, Fujun'
'Liu, Miaochang'
'Chen, Jiuxi'
'Ding, Jinchang'
'Hu, Yuefei'
'Wu, Huayue'

_publ_section_title
;
 Copper-catalyzed sequential arylation and intramolecular annulation of
 2-(2-bromophenyl)-2,3-dihydroquinazolin-4(1H)-ones with amidines
;
_journal_issue 46
_journal_name_full 'RSC Advances'
_journal_page_first 24001
_journal_paper_doi 10.1039/c3ra41969j
_journal_volume 3
_journal_year 2013
_chemical_formula_moiety 'C19 H17 N3 O2'
_chemical_formula_sum 'C19 H17 N3 O2'
_chemical_formula_weight 319.36
_space_group_IT_number 14
_space_group_name_Hall '-P 2ybc'
_space_group_name_H-M_alt 'P 1 21/c 1'
_symmetry_cell_setting monoclinic
_symmetry_space_group_name_Hall '-P 2ybc'
_symmetry_space_group_name_H-M 'P 1 21/c 1'
_atom_sites_solution_hydrogens geom
_atom_sites_solution_primary direct
_atom_sites_solution_secondary difmap
_audit_creation_method SHELXL-97
_cell_angle_alpha 90.00
_cell_angle_beta 94.9210(10)
_cell_angle_gamma 90.00
_cell_formula_units_Z 4
_cell_length_a 5.2403(4)
_cell_length_b 16.3094(12)
_cell_length_c 17.8420(13)
_cell_measurement_reflns_used 3758
_cell_measurement_temperature 298(2)
_cell_measurement_theta_max 27.56
_cell_measurement_theta_min 2.15
_cell_volume 1519.3(2)
_computing_structure_refinement 'SHELXL-97 (Sheldrick, 1997)'
_computing_structure_solution 'SHELXS-97 (Sheldrick, 1990)'
_diffrn_ambient_temperature 296(2)
_diffrn_measured_fraction_theta_full 0.992
_diffrn_measured_fraction_theta_max 0.992
_diffrn_radiation_monochromator graphite
_diffrn_radiation_source 'fine-focus sealed tube'
_diffrn_radiation_type MoK\a
_diffrn_radiation_wavelength 0.71073
_diffrn_reflns_av_R_equivalents 0.0197
_diffrn_reflns_av_sigmaI/netI 0.0187
_diffrn_reflns_limit_h_max 6
_diffrn_reflns_limit_h_min -6
_diffrn_reflns_limit_k_max 17
_diffrn_reflns_limit_k_min -19
_diffrn_reflns_limit_l_max 21
_diffrn_reflns_limit_l_min -20
_diffrn_reflns_number 11496
_diffrn_reflns_theta_full 25.50
_diffrn_reflns_theta_max 25.50
_diffrn_reflns_theta_min 1.69
_exptl_absorpt_coefficient_mu 0.093
_exptl_absorpt_correction_T_max 0.9862
_exptl_absorpt_correction_T_min 0.9780
_exptl_absorpt_correction_type multi-scan
_exptl_crystal_colour Colorless
_exptl_crystal_density_diffrn 1.396
_exptl_crystal_density_method 'not measured'
_exptl_crystal_description Prsim
_exptl_crystal_F_000 672
_exptl_crystal_size_max 0.24
_exptl_crystal_size_mid 0.21
_exptl_crystal_size_min 0.15
_refine_diff_density_max 0.205
_refine_diff_density_min -0.185
_refine_diff_density_rms 0.042
_refine_ls_extinction_method none
_refine_ls_goodness_of_fit_ref 1.077
_refine_ls_hydrogen_treatment constr
_refine_ls_matrix_type full
_refine_ls_number_parameters 218
_refine_ls_number_reflns 2811
_refine_ls_number_restraints 0
_refine_ls_restrained_S_all 1.077
_refine_ls_R_factor_all 0.0416
_refine_ls_R_factor_gt 0.0357
_refine_ls_shift/su_max 0.000
_refine_ls_shift/su_mean 0.000
_refine_ls_structure_factor_coef Fsqd
_refine_ls_weighting_details 'calc w=1/[\s^2^(Fo^2^)+(0.0631P)^2^+0.3232P] where P=(Fo^2^+2Fc^2^)/3'
_refine_ls_weighting_scheme calc
_refine_ls_wR_factor_gt 0.1027
_refine_ls_wR_factor_ref 0.1073
_reflns_number_gt 2454
_reflns_number_total 2811
_reflns_threshold_expression >2sigma(I)
_cod_data_source_file c3ra41969j.txt
_cod_data_source_block mo_20120729b_0m
_cod_depositor_comments
;
The following automatic conversions were performed:

data item '_exptl_absorpt_correction_type' value 'Multi-scan' was
changed to 'multi-scan' in accordance with the
/home/saulius/struct/COD-crude-data/automatic-downloads/DataCite-retrospective/RSC/depositions/lib/dictionaries/cif_core.dic
dictionary named 'cif_core.dic' version 2.4.2 last updated on
2011-04-26.

data item '_symmetry_cell_setting' value 'Monoclinic' was changed to
'monoclinic' in accordance with the
/home/saulius/struct/COD-crude-data/automatic-downloads/DataCite-retrospective/RSC/depositions/lib/dictionaries/cif_core.dic
dictionary named 'cif_core.dic' version 2.4.2 last updated on
2011-04-26.

Automatic conversion script
Id: cif_fix_values 6909 2019-04-08 15:41:33Z antanas 
;
_cod_original_sg_symbol_H-M 'P 21/c'
_cod_database_code 7239103

loop_
_symmetry_equiv_pos_as_xyz
'x, y, z'
'-x, y+1/2, -z+1/2'
'-x, -y, -z'
'x, -y-1/2, z-1/2'

loop_
_atom_site_label
_atom_site_type_symbol
_atom_site_fract_x
_atom_site_fract_y
_atom_site_fract_z
_atom_site_U_iso_or_equiv
_atom_site_adp_type
_atom_site_occupancy
_atom_site_symmetry_multiplicity
_atom_site_calc_flag
_atom_site_refinement_flags
O1 O 0.26179(17) 0.42052(6) 0.01189(5) 0.0275(2) Uani 1 1 d .
O2 O 0.8203(2) 0.80934(6) 0.06284(6) 0.0408(3) Uani 1 1 d .
N1 N 0.3394(2) 0.53431(6) 0.08361(6) 0.0231(2) Uani 1 1 d .
H1A H 0.4756 0.5463 0.0623 0.028 Uiso 1 1 calc R
N2 N 0.18663(19) 0.54431(6) 0.20585(6) 0.0223(2) Uani 1 1 d .
N3 N 0.4953(2) 0.61059(7) 0.28968(6) 0.0279(3) Uani 1 1 d .
C1 C -0.1414(2) 0.37438(8) 0.09938(7) 0.0263(3) Uani 1 1 d .
H1 H -0.1331 0.3478 0.0535 0.032 Uiso 1 1 calc R
C2 C -0.3148(3) 0.34798(9) 0.14829(8) 0.0292(3) Uani 1 1 d .
H2 H -0.4188 0.3028 0.1363 0.035 Uiso 1 1 calc R
C3 C -0.3322(2) 0.38960(8) 0.21550(8) 0.0283(3) Uani 1 1 d .
H3 H -0.4520 0.3730 0.2479 0.034 Uiso 1 1 calc R
C4 C -0.1739(2) 0.45544(8) 0.23488(8) 0.0257(3) Uani 1 1 d .
H4 H -0.1902 0.4836 0.2796 0.031 Uiso 1 1 calc R
C5 C 0.0101(2) 0.47967(8) 0.18738(7) 0.0215(3) Uani 1 1 d .
C6 C 0.0211(2) 0.44013(8) 0.11785(7) 0.0220(3) Uani 1 1 d .
C7 C 0.2149(2) 0.46415(8) 0.06581(7) 0.0214(3) Uani 1 1 d .
C8 C 0.2457(2) 0.59097(8) 0.13917(7) 0.0219(3) Uani 1 1 d .
H8 H 0.0885 0.6172 0.1172 0.026 Uiso 1 1 calc R
C9 C 0.4434(2) 0.65598(7) 0.15815(7) 0.0240(3) Uani 1 1 d .
C10 C 0.5203(3) 0.70611(8) 0.10093(8) 0.0274(3) Uani 1 1 d .
H10 H 0.4360 0.7034 0.0530 0.033 Uiso 1 1 calc R
C11 C 0.7227(3) 0.75996(8) 0.11579(8) 0.0296(3) Uani 1 1 d .
C12 C 0.8436(3) 0.76526(8) 0.18819(9) 0.0321(3) Uani 1 1 d .
H12 H 0.9807 0.8010 0.1982 0.038 Uiso 1 1 calc R
C13 C 0.7602(3) 0.71760(8) 0.24496(8) 0.0303(3) Uani 1 1 d .
H13 H 0.8394 0.7225 0.2934 0.036 Uiso 1 1 calc R
C14 C 0.5587(2) 0.66191(8) 0.23106(7) 0.0252(3) Uani 1 1 d .
C15 C 0.3266(2) 0.55397(8) 0.27494(7) 0.0237(3) Uani 1 1 d .
C16 C 0.2864(2) 0.49317(9) 0.33525(7) 0.0269(3) Uani 1 1 d .
H16 H 0.2170 0.4399 0.3183 0.032 Uiso 1 1 calc R
C17 C 0.2086(3) 0.52307(11) 0.40998(8) 0.0414(4) Uani 1 1 d .
H17A H 0.1865 0.5816 0.4163 0.050 Uiso 1 1 calc R
H17B H 0.0922 0.4891 0.4359 0.050 Uiso 1 1 calc R
C18 C 0.4729(3) 0.49194(10) 0.40414(8) 0.0358(3) Uani 1 1 d .
H18A H 0.5171 0.4391 0.4266 0.043 Uiso 1 1 calc R
H18B H 0.6113 0.5316 0.4070 0.043 Uiso 1 1 calc R
C19 C 0.7169(4) 0.79925(10) -0.01314(9) 0.0444(4) Uani 1 1 d .
H19A H 0.7322 0.7429 -0.0277 0.067 Uiso 1 1 calc R
H19B H 0.8094 0.8333 -0.0454 0.067 Uiso 1 1 calc R
H19C H 0.5396 0.8148 -0.0175 0.067 Uiso 1 1 calc R

loop_
_atom_site_aniso_label
_atom_site_aniso_U_11
_atom_site_aniso_U_22
_atom_site_aniso_U_33
_atom_site_aniso_U_23
_atom_site_aniso_U_13
_atom_site_aniso_U_12
O1 0.0326(5) 0.0265(5) 0.0237(5) -0.0050(4) 0.0048(4) -0.0046(4)
O2 0.0480(7) 0.0305(6) 0.0437(6) 0.0042(5) 0.0037(5) -0.0137(5)
N1 0.0245(5) 0.0230(5) 0.0222(6) -0.0018(4) 0.0042(4) -0.0031(4)
N2 0.0231(5) 0.0237(5) 0.0197(6) -0.0015(4) 0.0008(4) 0.0000(4)
N3 0.0315(6) 0.0273(6) 0.0244(6) -0.0043(5) -0.0013(5) -0.0008(5)
C1 0.0264(7) 0.0277(7) 0.0239(7) -0.0008(5) -0.0030(5) -0.0017(5)
C2 0.0238(6) 0.0295(7) 0.0334(7) 0.0036(6) -0.0034(5) -0.0049(5)
C3 0.0200(6) 0.0336(7) 0.0313(7) 0.0078(6) 0.0031(5) 0.0009(5)
C4 0.0215(6) 0.0304(7) 0.0253(7) 0.0013(5) 0.0018(5) 0.0045(5)
C5 0.0188(6) 0.0228(6) 0.0221(6) 0.0018(5) -0.0020(5) 0.0037(5)
C6 0.0201(6) 0.0231(6) 0.0222(7) 0.0026(5) -0.0021(5) 0.0016(5)
C7 0.0219(6) 0.0231(6) 0.0184(6) 0.0012(5) -0.0024(5) 0.0009(5)
C8 0.0236(6) 0.0212(6) 0.0204(6) -0.0003(5) -0.0006(5) 0.0024(5)
C9 0.0249(6) 0.0193(6) 0.0275(7) -0.0032(5) 0.0007(5) 0.0030(5)
C10 0.0316(7) 0.0223(6) 0.0275(7) -0.0013(5) -0.0016(5) 0.0006(5)
C11 0.0321(7) 0.0193(6) 0.0377(8) -0.0012(5) 0.0045(6) -0.0013(5)
C12 0.0306(7) 0.0215(6) 0.0432(8) -0.0064(6) -0.0025(6) -0.0034(5)
C13 0.0329(7) 0.0249(7) 0.0318(7) -0.0070(6) -0.0055(6) 0.0012(6)
C14 0.0282(7) 0.0204(6) 0.0267(7) -0.0046(5) -0.0003(5) 0.0042(5)
C15 0.0244(6) 0.0261(7) 0.0206(6) -0.0048(5) 0.0011(5) 0.0048(5)
C16 0.0266(6) 0.0324(7) 0.0212(7) -0.0007(5) 0.0000(5) 0.0005(5)
C17 0.0424(8) 0.0577(10) 0.0255(8) -0.0019(7) 0.0099(6) 0.0021(7)
C18 0.0335(7) 0.0493(9) 0.0234(7) 0.0048(6) -0.0038(6) -0.0032(7)
C19 0.0592(11) 0.0352(8) 0.0392(9) 0.0065(7) 0.0070(8) -0.0097(7)

loop_
_atom_type_symbol
_atom_type_description
_atom_type_scat_dispersion_real
_atom_type_scat_dispersion_imag
_atom_type_scat_source
C C 0.0033 0.0016 'International Tables Vol C Tables 4.2.6.8 and 6.1.1.4'
H H 0.0000 0.0000 'International Tables Vol C Tables 4.2.6.8 and 6.1.1.4'
N N 0.0061 0.0033 'International Tables Vol C Tables 4.2.6.8 and 6.1.1.4'
O O 0.0106 0.0060 'International Tables Vol C Tables 4.2.6.8 and 6.1.1.4'

loop_
_geom_angle_atom_site_label_1
_geom_angle_atom_site_label_2
_geom_angle_atom_site_label_3
_geom_angle
C11 O2 C19 116.94(11)
C7 N1 C8 120.78(10)
C7 N1 H1A 119.6
C8 N1 H1A 119.6
C15 N2 C5 124.99(10)
C15 N2 C8 121.93(10)
C5 N2 C8 112.00(9)
C15 N3 C14 118.53(11)
C2 C1 C6 120.86(12)
C2 C1 H1 119.6
C6 C1 H1 119.6
C1 C2 C3 119.27(12)
C1 C2 H2 120.4
C3 C2 H2 120.4
C4 C3 C2 120.89(12)
C4 C3 H3 119.6
C2 C3 H3 119.6
C3 C4 C5 119.97(12)
C3 C4 H4 120.0
C5 C4 H4 120.0
C4 C5 C6 119.33(12)
C4 C5 N2 122.62(11)
C6 C5 N2 118.05(10)
C1 C6 C5 119.54(11)
C1 C6 C7 119.49(11)
C5 C6 C7 120.86(11)
O1 C7 N1 123.30(11)
O1 C7 C6 121.72(11)
N1 C7 C6 114.93(11)
N2 C8 N1 109.06(10)
N2 C8 C9 111.90(10)
N1 C8 C9 109.41(10)
N2 C8 H8 108.8
N1 C8 H8 108.8
C9 C8 H8 108.8
C14 C9 C10 120.98(12)
C14 C9 C8 119.78(11)
C10 C9 C8 119.11(11)
C11 C10 C9 119.77(13)
C11 C10 H10 120.1
C9 C10 H10 120.1
O2 C11 C10 124.37(13)
O2 C11 C12 115.81(12)
C10 C11 C12 119.81(13)
C13 C12 C11 119.97(13)
C13 C12 H12 120.0
C11 C12 H12 120.0
C12 C13 C14 121.23(13)
C12 C13 H13 119.4
C14 C13 H13 119.4
C9 C14 C13 118.17(12)
C9 C14 N3 123.02(12)
C13 C14 N3 118.64(12)
N3 C15 N2 124.27(12)
N3 C15 C16 117.76(11)
N2 C15 C16 117.94(11)
C15 C16 C18 118.46(12)
C15 C16 C17 119.24(12)
C18 C16 C17 59.18(9)
C15 C16 H16 116.0
C18 C16 H16 116.0
C17 C16 H16 116.0
C18 C17 C16 60.24(9)
C18 C17 H17A 117.7
C16 C17 H17A 117.7
C18 C17 H17B 117.7
C16 C17 H17B 117.7
H17A C17 H17B 114.9
C17 C18 C16 60.58(9)
C17 C18 H18A 117.7
C16 C18 H18A 117.7
C17 C18 H18B 117.7
C16 C18 H18B 117.7
H18A C18 H18B 114.8
O2 C19 H19A 109.5
O2 C19 H19B 109.5
H19A C19 H19B 109.5
O2 C19 H19C 109.5
H19A C19 H19C 109.5
H19B C19 H19C 109.5

loop_
_geom_bond_atom_site_label_1
_geom_bond_atom_site_label_2
_geom_bond_distance
O1 C7 1.2382(15)
O2 C11 1.3730(17)
O2 C19 1.425(2)
N1 C7 1.3417(16)
N1 C8 1.4702(15)
N1 H1A 0.8600
N2 C15 1.3882(16)
N2 C5 1.4223(16)
N2 C8 1.4676(16)
N3 C15 1.2897(17)
N3 C14 1.4017(17)
C1 C2 1.3818(19)
C1 C6 1.3912(18)
C1 H1 0.9300
C2 C3 1.388(2)
C2 H2 0.9300
C3 C4 1.3828(19)
C3 H3 0.9300
C4 C5 1.3945(18)
C4 H4 0.9300
C5 C6 1.4036(18)
C6 C7 1.4861(17)
C8 C9 1.5006(18)
C8 H8 0.9800
C9 C14 1.3900(18)
C9 C10 1.3941(19)
C10 C11 1.3850(19)
C10 H10 0.9300
C11 C12 1.392(2)
C12 C13 1.377(2)
C12 H12 0.9300
C13 C14 1.3987(19)
C13 H13 0.9300
C15 C16 1.4914(19)
C16 C18 1.5034(19)
C16 C17 1.5085(18)
C16 H16 0.9800
C17 C18 1.487(2)
C17 H17A 0.9700
C17 H17B 0.9700
C18 H18A 0.9700
C18 H18B 0.9700
C19 H19A 0.9600
C19 H19B 0.9600
C19 H19C 0.9600

loop_
_geom_hbond_atom_site_label_D
_geom_hbond_atom_site_label_H
_geom_hbond_atom_site_label_A
_geom_hbond_distance_DH
_geom_hbond_distance_HA
_geom_hbond_distance_DA
_geom_hbond_angle_DHA
_geom_hbond_site_symmetry_A
N1 H1A O1 0.86 2.06 2.9025(13) 165.7 3_665

loop_
_geom_torsion_atom_site_label_1
_geom_torsion_atom_site_label_2
_geom_torsion_atom_site_label_3
_geom_torsion_atom_site_label_4
_geom_torsion
C6 C1 C2 C3 2.2(2)
C1 C2 C3 C4 -1.8(2)
C2 C3 C4 C5 -1.43(19)
C3 C4 C5 C6 4.19(18)
C3 C4 C5 N2 -176.90(11)
C15 N2 C5 C4 46.36(17)
C8 N2 C5 C4 -145.37(12)
C15 N2 C5 C6 -134.72(12)
C8 N2 C5 C6 33.56(14)
C2 C1 C6 C5 0.59(19)
C2 C1 C6 C7 176.76(12)
C4 C5 C6 C1 -3.77(18)
N2 C5 C6 C1 177.27(11)
C4 C5 C6 C7 -179.89(11)
N2 C5 C6 C7 1.15(17)
C8 N1 C7 O1 168.77(12)
C8 N1 C7 C6 -13.68(16)
C1 C6 C7 O1 -10.61(18)
C5 C6 C7 O1 165.51(11)
C1 C6 C7 N1 171.80(11)
C5 C6 C7 N1 -12.08(17)
C15 N2 C8 N1 113.19(12)
C5 N2 C8 N1 -55.50(12)
C15 N2 C8 C9 -7.99(15)
C5 N2 C8 C9 -176.68(10)
C7 N1 C8 N2 47.40(14)
C7 N1 C8 C9 170.09(11)
N2 C8 C9 C14 4.41(16)
N1 C8 C9 C14 -116.56(12)
N2 C8 C9 C10 -179.75(10)
N1 C8 C9 C10 59.27(15)
C14 C9 C10 C11 3.11(19)
C8 C9 C10 C11 -172.67(12)
C19 O2 C11 C10 -4.9(2)
C19 O2 C11 C12 173.95(13)
C9 C10 C11 O2 177.12(12)
C9 C10 C11 C12 -1.7(2)
O2 C11 C12 C13 -179.54(12)
C10 C11 C12 C13 -0.6(2)
C11 C12 C13 C14 1.6(2)
C10 C9 C14 C13 -2.15(18)
C8 C9 C14 C13 173.61(11)
C10 C9 C14 N3 -177.29(11)
C8 C9 C14 N3 -1.53(18)
C12 C13 C14 C9 -0.22(19)
C12 C13 C14 N3 175.14(12)
C15 N3 C14 C9 1.74(18)
C15 N3 C14 C13 -173.38(12)
C14 N3 C15 N2 -5.55(18)
C14 N3 C15 C16 172.13(11)
C5 N2 C15 N3 176.41(11)
C8 N2 C15 N3 9.24(18)
C5 N2 C15 C16 -1.27(17)
C8 N2 C15 C16 -168.44(10)
N3 C15 C16 C18 -10.41(18)
N2 C15 C16 C18 167.43(12)
N3 C15 C16 C17 58.23(16)
N2 C15 C16 C17 -123.94(13)
C15 C16 C17 C18 -107.58(14)
C15 C16 C18 C17 108.88(14)
